data_1515756
loop_
_publ_author_name
'Rast, Slavko'
'Mohar, Barbara'
'Stephan, Michel'

_publ_section_title
;
 Efficient Asymmetric Syntheses of 1-Phenyl-phosphindane, Derivatives, and
 2- or 3-Oxa Analogues: Mission Accomplished.
;
_journal_issue 10
_journal_name_full 'Organic letters'
_journal_page_first 2688
_journal_page_last 2691
_journal_paper_doi 10.1021/ol500970x
_journal_volume 16
_journal_year 2014
_chemical_formula_sum 'C13 H14 B O P'
_chemical_formula_weight 228.02
_chemical_name_systematic
; 
 ? 
;
_space_group_IT_number 4
_symmetry_cell_setting monoclinic
_symmetry_space_group_name_Hall 'P 2yb'
_symmetry_space_group_name_H-M 'P 1 21 1'
_atom_sites_solution_hydrogens geom
_atom_sites_solution_primary direct
_atom_sites_solution_secondary difmap
_audit_creation_method SHELXL-97
_cell_angle_alpha 90.00
_cell_angle_beta 108.685(2)
_cell_angle_gamma 90.00
_cell_formula_units_Z 4
_cell_length_a 11.8787(2)
_cell_length_b 8.9358(2)
_cell_length_c 12.7533(3)
_cell_measurement_temperature 293(2)
_cell_volume 1282.36(5)
_computing_cell_refinement 'CrysAlis PRO (Agilent, 2011)'
_computing_data_collection 'CrysAlis PRO (Agilent, 2011)'
_computing_data_reduction 'CrysAlis PRO (Agilent, 2011)'
_computing_molecular_graphics 'ORTEP3 for Windows (Farrugia, 1997)'
_computing_publication_material
;
SHELXL-97 (Sheldrick, 1997), PLATON (Spek, 2003)
;
_computing_structure_refinement 'SHELX-97 (Sheldrick, 2008)'
_computing_structure_solution 'SHELX-97 (Sheldrick, 2008)'
_diffrn_ambient_temperature 293(2)
_diffrn_measured_fraction_theta_full 0.996
_diffrn_measured_fraction_theta_max 0.996
_diffrn_measurement_device_type 'SuperNova, Dual, Cu at zero, Atlas'
_diffrn_radiation_monochromator mirror
_diffrn_radiation_source 'SuperNova (Cu) X-ray Source'
_diffrn_radiation_type CuK\a
_diffrn_radiation_wavelength 1.54184
_diffrn_reflns_av_R_equivalents 0.0347
_diffrn_reflns_av_sigmaI/netI 0.0304
_diffrn_reflns_limit_h_max 14
_diffrn_reflns_limit_h_min -14
_diffrn_reflns_limit_k_max 11
_diffrn_reflns_limit_k_min -11
_diffrn_reflns_limit_l_max 15
_diffrn_reflns_limit_l_min -15
_diffrn_reflns_number 14321
_diffrn_reflns_theta_full 74.88
_diffrn_reflns_theta_max 74.88
_diffrn_reflns_theta_min 3.66
_exptl_absorpt_coefficient_mu 1.685
_exptl_absorpt_correction_T_max 0.8911
_exptl_absorpt_correction_T_min 0.8631
_exptl_absorpt_correction_type multi-scan
_exptl_absorpt_process_details '(CrysAlis PRO; Agilent, 2011)'
_exptl_crystal_colour colourless
_exptl_crystal_density_diffrn 1.181
_exptl_crystal_density_method 'not measured'
_exptl_crystal_description block
_exptl_crystal_F_000 480
_exptl_crystal_size_max 0.09
_exptl_crystal_size_mid 0.07
_exptl_crystal_size_min 0.07
_refine_diff_density_max 0.243
_refine_diff_density_min -0.199
_refine_diff_density_rms 0.040
_refine_ls_abs_structure_details 'Flack H D (1983), Acta Cryst. A39, 876-881'
_refine_ls_abs_structure_Flack -0.02(2)
_refine_ls_extinction_method none
_refine_ls_goodness_of_fit_ref 1.041
_refine_ls_hydrogen_treatment constr
_refine_ls_matrix_type full
_refine_ls_number_parameters 289
_refine_ls_number_reflns 5239
_refine_ls_number_restraints 1
_refine_ls_restrained_S_all 1.040
_refine_ls_R_factor_all 0.0491
_refine_ls_R_factor_gt 0.0459
_refine_ls_shift/su_max 0.000
_refine_ls_shift/su_mean 0.000
_refine_ls_structure_factor_coef Fsqd
_refine_ls_weighting_details 'calc w=1/[\s^2^(Fo^2^)+(0.0859P)^2^+0.1086P] where P=(Fo^2^+2Fc^2^)/3'
_refine_ls_weighting_scheme calc
_refine_ls_wR_factor_gt 0.1324
_refine_ls_wR_factor_ref 0.1376
_reflns_number_gt 4872
_reflns_number_total 5239
_reflns_threshold_expression >2sigma(I)
_cod_data_source_file ol500970x_si_002.cif
_cod_data_source_block (SP)-2
_cod_depositor_comments 'Adding full bibliography for 1515755--1515756.cif.'
_cod_original_sg_symbol_H-M 'P 21'
_cod_database_code 1515756

loop_
_symmetry_equiv_pos_as_xyz
'x, y, z'
'-x, y+1/2, -z'

loop_
_atom_site_label
_atom_site_type_symbol
_atom_site_fract_x
_atom_site_fract_y
_atom_site_fract_z
_atom_site_U_iso_or_equiv
_atom_site_adp_type
_atom_site_occupancy
_atom_site_symmetry_multiplicity
_atom_site_calc_flag
_atom_site_refinement_flags
P1 P 0.81319(6) 1.40656(8) 0.26368(6) 0.0705(2) Uani 1 1 d .
P2 P 0.68292(5) 0.93811(6) 0.75824(4) 0.05710(16) Uani 1 1 d .
O1 O 0.9528(2) 1.3743(4) 0.2985(3) 0.1306(12) Uani 1 1 d .
O2 O 0.56497(15) 1.0130(3) 0.77216(16) 0.0731(5) Uani 1 1 d .
C1 C 1.0026(5) 1.3363(9) 0.4184(6) 0.179(3) Uani 1 1 d .
H1A H 1.0249 1.2314 0.4266 0.215 Uiso 1 1 calc R
H1B H 1.0734 1.3955 0.4523 0.215 Uiso 1 1 calc R
C2 C 0.5805(2) 1.1642(3) 0.8144(2) 0.0731(7) Uani 1 1 d .
H2A H 0.5511 1.1728 0.8769 0.088 Uiso 1 1 calc R
H2B H 0.5366 1.2335 0.7574 0.088 Uiso 1 1 calc R
C11 C 0.8068(3) 1.4031(4) 0.4031(2) 0.0823(8) Uani 1 1 d .
C12 C 0.9157(5) 1.3657(6) 0.4738(4) 0.1290(17) Uani 1 1 d .
C13 C 0.9323(7) 1.3573(8) 0.5927(5) 0.156(3) Uani 1 1 d .
H13 H 1.0038 1.3269 0.6437 0.187 Uiso 1 1 calc R
C14 C 0.8363(8) 1.3970(8) 0.6244(4) 0.152(2) Uani 1 1 d .
H14 H 0.8458 1.3968 0.6997 0.182 Uiso 1 1 calc R
C15 C 0.7300(6) 1.4357(7) 0.5545(3) 0.1308(16) Uani 1 1 d .
H15 H 0.6679 1.4595 0.5812 0.157 Uiso 1 1 calc R
C16 C 0.7132(4) 1.4401(5) 0.4428(3) 0.1005(10) Uani 1 1 d .
H16 H 0.6397 1.4676 0.3936 0.121 Uiso 1 1 calc R
C21 C 0.7391(3) 1.2405(3) 0.1927(2) 0.0687(7) Uani 1 1 d .
C22 C 0.8049(4) 1.1214(4) 0.1729(3) 0.0971(11) Uani 1 1 d .
H22 H 0.8875 1.1251 0.1972 0.117 Uiso 1 1 calc R
C23 C 0.7458(6) 0.9977(5) 0.1167(4) 0.1198(17) Uani 1 1 d .
H23 H 0.7894 0.9176 0.1035 0.144 Uiso 1 1 calc R
C24 C 0.6255(6) 0.9911(4) 0.0805(3) 0.1211(18) Uani 1 1 d .
H24 H 0.5875 0.9065 0.0430 0.145 Uiso 1 1 calc R
C25 C 0.5580(4) 1.1106(5) 0.0989(3) 0.0961(11) Uani 1 1 d .
H25 H 0.4754 1.1064 0.0739 0.115 Uiso 1 1 calc R
C26 C 0.6167(3) 1.2352(4) 0.1552(2) 0.0751(7) Uani 1 1 d .
H26 H 0.5732 1.3159 0.1678 0.090 Uiso 1 1 calc R
C31 C 0.7789(2) 1.0883(3) 0.82453(18) 0.0542(5) Uani 1 1 d .
C32 C 0.9017(2) 1.1008(4) 0.8545(2) 0.0685(6) Uani 1 1 d .
H32 H 0.9475 1.0255 0.8381 0.082 Uiso 1 1 calc R
C33 C 0.9534(3) 1.2296(5) 0.9098(3) 0.0879(10) Uani 1 1 d .
H33 H 1.0354 1.2411 0.9315 0.106 Uiso 1 1 calc R
C34 C 0.8849(3) 1.3402(4) 0.9330(3) 0.0912(10) Uani 1 1 d .
H34 H 0.9217 1.4258 0.9699 0.109 Uiso 1 1 calc R
C35 C 0.7638(3) 1.3280(4) 0.9030(2) 0.0802(8) Uani 1 1 d .
H35 H 0.7187 1.4048 0.9184 0.096 Uiso 1 1 calc R
C36 C 0.7096(2) 1.1999(3) 0.84950(19) 0.0606(5) Uani 1 1 d .
C41 C 0.6611(2) 0.9479(3) 0.61207(17) 0.0617(5) Uani 1 1 d .
C42 C 0.6873(4) 0.8258(5) 0.5573(3) 0.0933(10) Uani 1 1 d .
H42 H 0.7147 0.7380 0.5962 0.112 Uiso 1 1 calc R
C43 C 0.6733(4) 0.8327(6) 0.4451(3) 0.1088(13) Uani 1 1 d .
H43 H 0.6940 0.7512 0.4097 0.131 Uiso 1 1 calc R
C44 C 0.6288(4) 0.9603(5) 0.3866(3) 0.1010(13) Uani 1 1 d .
H44 H 0.6206 0.9661 0.3117 0.121 Uiso 1 1 calc R
C45 C 0.5966(6) 1.0786(6) 0.4381(3) 0.1288(18) Uani 1 1 d .
H45 H 0.5634 1.1632 0.3974 0.155 Uiso 1 1 calc R
C46 C 0.6128(5) 1.0739(5) 0.5508(3) 0.1084(13) Uani 1 1 d .
H46 H 0.5913 1.1557 0.5853 0.130 Uiso 1 1 calc R
B1 B 0.7629(4) 1.5869(4) 0.1871(3) 0.0835(10) Uani 1 1 d .
H1C H 0.7692 1.5793 0.1140 0.125 Uiso 1 1 calc R
H1D H 0.8121 1.6674 0.2262 0.125 Uiso 1 1 calc R
H1E H 0.6818 1.6060 0.1818 0.125 Uiso 1 1 calc R
B2 B 0.7242(4) 0.7454(4) 0.8197(3) 0.0827(10) Uani 1 1 d .
H2C H 0.6670 0.6738 0.7779 0.124 Uiso 1 1 calc R
H2D H 0.7248 0.7453 0.8951 0.124 Uiso 1 1 calc R
H2E H 0.8016 0.7191 0.8172 0.124 Uiso 1 1 calc R

loop_
_atom_site_aniso_label
_atom_site_aniso_U_11
_atom_site_aniso_U_22
_atom_site_aniso_U_33
_atom_site_aniso_U_23
_atom_site_aniso_U_13
_atom_site_aniso_U_12
P1 0.0675(3) 0.0769(5) 0.0663(4) 0.0124(3) 0.0202(3) 0.0068(3)
P2 0.0658(3) 0.0564(3) 0.0448(3) 0.0021(2) 0.0118(2) -0.0034(2)
O1 0.0726(13) 0.152(3) 0.166(3) 0.019(2) 0.0360(16) 0.0199(15)
O2 0.0642(9) 0.0843(12) 0.0711(11) -0.0041(10) 0.0221(8) -0.0055(8)
C1 0.107(3) 0.194(7) 0.176(6) 0.012(5) -0.037(4) 0.050(4)
C2 0.0744(14) 0.0788(17) 0.0668(15) 0.0049(13) 0.0237(12) 0.0141(12)
C11 0.103(2) 0.0714(17) 0.0588(14) 0.0086(13) 0.0069(13) -0.0031(15)
C12 0.130(3) 0.128(4) 0.093(3) 0.020(2) -0.014(3) 0.027(3)
C13 0.189(6) 0.141(5) 0.088(3) 0.019(3) -0.024(3) 0.024(4)
C14 0.241(7) 0.121(4) 0.075(3) 0.013(3) 0.026(4) 0.001(5)
C15 0.198(5) 0.121(3) 0.080(2) 0.001(3) 0.053(3) -0.004(4)
C16 0.132(3) 0.104(2) 0.0715(17) -0.006(2) 0.0418(18) -0.004(2)
C21 0.0944(17) 0.0633(14) 0.0546(14) 0.0105(11) 0.0327(13) 0.0182(13)
C22 0.128(3) 0.083(2) 0.088(2) 0.0136(18) 0.046(2) 0.038(2)
C23 0.209(5) 0.070(2) 0.092(3) 0.0008(19) 0.064(3) 0.033(3)
C24 0.238(6) 0.0653(19) 0.066(2) -0.0103(16) 0.058(3) -0.020(3)
C25 0.137(3) 0.090(2) 0.0632(17) -0.0092(16) 0.0340(18) -0.024(2)
C26 0.0954(19) 0.0701(15) 0.0615(15) -0.0036(12) 0.0274(13) 0.0021(14)
C31 0.0606(11) 0.0550(11) 0.0406(10) 0.0033(8) 0.0072(8) 0.0035(9)
C32 0.0621(12) 0.0769(16) 0.0563(13) 0.0048(11) 0.0048(10) 0.0011(11)
C33 0.0780(16) 0.103(2) 0.0638(16) 0.0011(16) -0.0034(13) -0.0235(17)
C34 0.119(3) 0.0753(18) 0.0634(17) -0.0134(14) 0.0063(16) -0.0239(18)
C35 0.116(2) 0.0626(14) 0.0594(15) -0.0078(12) 0.0241(15) 0.0025(15)
C36 0.0769(13) 0.0616(13) 0.0409(10) 0.0051(9) 0.0156(9) 0.0077(10)
C41 0.0667(11) 0.0681(13) 0.0447(10) -0.0007(10) 0.0099(9) -0.0138(11)
C42 0.118(3) 0.093(2) 0.0585(17) -0.0071(15) 0.0128(16) 0.0122(19)
C43 0.131(3) 0.134(3) 0.0557(18) -0.025(2) 0.0219(18) -0.005(3)
C44 0.131(3) 0.120(3) 0.0444(13) -0.0036(16) 0.0171(15) -0.043(2)
C45 0.209(5) 0.104(3) 0.060(2) 0.021(2) 0.024(3) -0.018(3)
C46 0.175(4) 0.081(2) 0.0637(19) 0.0074(16) 0.031(2) 0.001(2)
B1 0.102(2) 0.0669(19) 0.077(2) 0.0101(16) 0.0217(18) 0.0001(17)
B2 0.115(3) 0.0638(17) 0.0604(18) 0.0055(14) 0.0158(17) -0.0030(17)

loop_
_atom_type_symbol
_atom_type_description
_atom_type_scat_dispersion_real
_atom_type_scat_dispersion_imag
_atom_type_scat_source
C C 0.0181 0.0091 'International Tables Vol C Tables 4.2.6.8 and 6.1.1.4'
H H 0.0000 0.0000 'International Tables Vol C Tables 4.2.6.8 and 6.1.1.4'
O O 0.0492 0.0322 'International Tables Vol C Tables 4.2.6.8 and 6.1.1.4'
P P 0.2955 0.4335 'International Tables Vol C Tables 4.2.6.8 and 6.1.1.4'
B B 0.0090 0.0039 'International Tables Vol C Tables 4.2.6.8 and 6.1.1.4'

loop_
_geom_angle_atom_site_label_1
_geom_angle_atom_site_label_2
_geom_angle_atom_site_label_3
_geom_angle
O1 P1 C11 95.19(18)
O1 P1 C21 106.57(18)
C11 P1 C21 108.11(14)
O1 P1 B1 115.3(2)
C11 P1 B1 114.86(18)
C21 P1 B1 114.82(15)
O2 P2 C31 94.65(11)
O2 P2 C41 104.58(11)
C31 P2 C41 108.16(11)
O2 P2 B2 116.82(17)
C31 P2 B2 116.53(14)
C41 P2 B2 113.93(15)
C1 O1 P1 111.2(3)
C2 O2 P2 114.65(16)
C12 C1 O1 110.3(3)
C12 C1 H1A 109.6
O1 C1 H1A 109.6
C12 C1 H1B 109.6
O1 C1 H1B 109.6
H1A C1 H1B 108.1
O2 C2 C36 108.0(2)
O2 C2 H2A 110.1
C36 C2 H2A 110.1
O2 C2 H2B 110.1
C36 C2 H2B 110.1
H2A C2 H2B 108.4
C12 C11 C16 121.0(4)
C12 C11 P1 109.0(4)
C16 C11 P1 129.9(3)
C11 C12 C1 113.3(4)
C11 C12 C13 118.8(6)
C1 C12 C13 127.8(5)
C14 C13 C12 116.3(5)
C14 C13 H13 121.9
C12 C13 H13 121.9
C15 C14 C13 124.5(5)
C15 C14 H14 117.8
C13 C14 H14 117.8
C14 C15 C16 119.4(6)
C14 C15 H15 120.3
C16 C15 H15 120.3
C15 C16 C11 120.0(4)
C15 C16 H16 120.0
C11 C16 H16 120.0
C26 C21 C22 120.2(3)
C26 C21 P1 119.4(2)
C22 C21 P1 120.4(3)
C23 C22 C21 119.0(4)
C23 C22 H22 120.5
C21 C22 H22 120.5
C24 C23 C22 121.1(4)
C24 C23 H23 119.4
C22 C23 H23 119.4
C23 C24 C25 120.5(4)
C23 C24 H24 119.7
C25 C24 H24 119.7
C26 C25 C24 118.6(4)
C26 C25 H25 120.7
C24 C25 H25 120.7
C21 C26 C25 120.4(3)
C21 C26 H26 119.8
C25 C26 H26 119.8
C32 C31 C36 121.7(2)
C32 C31 P2 130.1(2)
C36 C31 P2 108.15(17)
C33 C32 C31 117.5(3)
C33 C32 H32 121.3
C31 C32 H32 121.3
C34 C33 C32 120.8(3)
C34 C33 H33 119.6
C32 C33 H33 119.6
C35 C34 C33 121.6(3)
C35 C34 H34 119.2
C33 C34 H34 119.2
C34 C35 C36 119.1(3)
C34 C35 H35 120.5
C36 C35 H35 120.5
C35 C36 C31 119.3(3)
C35 C36 C2 126.8(3)
C31 C36 C2 113.9(2)
C42 C41 C46 118.4(3)
C42 C41 P2 120.2(2)
C46 C41 P2 121.3(2)
C41 C42 C43 120.9(4)
C41 C42 H42 119.6
C43 C42 H42 119.6
C44 C43 C42 119.7(4)
C44 C43 H43 120.2
C42 C43 H43 120.2
C45 C44 C43 120.1(3)
C45 C44 H44 120.0
C43 C44 H44 120.0
C44 C45 C46 120.6(4)
C44 C45 H45 119.7
C46 C45 H45 119.7
C41 C46 C45 120.2(4)
C41 C46 H46 119.9
C45 C46 H46 119.9
P1 B1 H1C 109.5
P1 B1 H1D 109.5
H1C B1 H1D 109.5
P1 B1 H1E 109.5
H1C B1 H1E 109.5
H1D B1 H1E 109.5
P2 B2 H2C 109.5
P2 B2 H2D 109.5
H2C B2 H2D 109.5
P2 B2 H2E 109.5
H2C B2 H2E 109.5
H2D B2 H2E 109.5

loop_
_geom_bond_atom_site_label_1
_geom_bond_atom_site_label_2
_geom_bond_distance
P1 O1 1.599(2)
P1 C11 1.804(3)
P1 C21 1.813(3)
P1 B1 1.880(4)
P2 O2 1.6130(19)
P2 C31 1.788(2)
P2 C41 1.800(2)
P2 B2 1.891(4)
O1 C1 1.492(7)
O2 C2 1.445(4)
C1 C12 1.450(8)
C1 H1A 0.9700
C1 H1B 0.9700
C2 C36 1.487(4)
C2 H2A 0.9700
C2 H2B 0.9700
C11 C12 1.360(5)
C11 C16 1.401(5)
C12 C13 1.467(8)
C13 C14 1.373(9)
C13 H13 0.9300
C14 C15 1.338(8)
C14 H14 0.9300
C15 C16 1.374(5)
C15 H15 0.9300
C16 H16 0.9300
C21 C26 1.379(4)
C21 C22 1.390(4)
C22 C23 1.381(7)
C22 H22 0.9300
C23 C24 1.355(7)
C23 H23 0.9300
C24 C25 1.400(7)
C24 H24 0.9300
C25 C26 1.386(5)
C25 H25 0.9300
C26 H26 0.9300
C31 C32 1.389(3)
C31 C36 1.393(3)
C32 C33 1.386(5)
C32 H32 0.9300
C33 C34 1.371(6)
C33 H33 0.9300
C34 C35 1.369(5)
C34 H34 0.9300
C35 C36 1.382(4)
C35 H35 0.9300
C41 C42 1.384(5)
C41 C46 1.386(5)
C42 C43 1.388(5)
C42 H42 0.9300
C43 C44 1.372(7)
C43 H43 0.9300
C44 C45 1.363(7)
C44 H44 0.9300
C45 C46 1.388(5)
C45 H45 0.9300
C46 H46 0.9300
B1 H1C 0.9600
B1 H1D 0.9600
B1 H1E 0.9600
B2 H2C 0.9600
B2 H2D 0.9600
B2 H2E 0.9600
